data_7246889
loop_
_publ_author_name
'Wang, Zhi-Qing'
'Dai, Xia-Lin'
'Gu, Dai-Lin'
'Wu, Chao'
'Lu, Tong-Bu'
'Long, Xiang-Tian'
'Chen, Jia-Mei'

_publ_section_title
;
 Cocrystallization of lenvatinib and temozolomide to improve the
 performance in terms of stability, dissolution, and tabletability
;
_journal_issue 29
_journal_name_full CrystEngComm
_journal_page_first 4189
_journal_page_last 4198
_journal_paper_doi 10.1039/D3CE00473B
_journal_volume 25
_journal_year 2023
_chemical_formula_moiety 'C21 H19 Cl N4 O4, C6 H6 N6 O2, C H4 O'
_chemical_formula_sum 'C28 H29 Cl N10 O7'
_chemical_formula_weight 653.06
_space_group_crystal_system triclinic
_space_group_IT_number 2
_space_group_name_Hall '-P 1'
_space_group_name_H-M_alt 'P -1'
_atom_sites_solution_hydrogens geom
_audit_creation_date 2023-06-18
_audit_creation_method
;
Olex2 1.2
(compiled 2018.05.29 svn.r3508 for OlexSys, GUI svn.r5506)
;
_audit_update_record
;
2023-06-18 deposited with the CCDC.	2023-06-20 downloaded from the CCDC.
;
_cell_angle_alpha 68.871(3)
_cell_angle_beta 78.281(3)
_cell_angle_gamma 79.368(3)
_cell_formula_units_Z 2
_cell_length_a 7.1842(3)
_cell_length_b 14.4765(5)
_cell_length_c 15.9555(4)
_cell_measurement_reflns_used 6838
_cell_measurement_temperature 297.24(10)
_cell_measurement_theta_max 78.5070
_cell_measurement_theta_min 2.9780
_cell_volume 1504.29(10)
_computing_cell_refinement 'CrysAlisPro 1.171.39.46e (Rigaku OD, 2018)'
_computing_data_collection 'CrysAlisPro 1.171.39.46e (Rigaku OD, 2018)'
_computing_data_reduction 'CrysAlisPro 1.171.39.46e (Rigaku OD, 2018)'
_computing_molecular_graphics 'Olex2 (Dolomanov et al., 2009)'
_computing_publication_material 'Olex2 (Dolomanov et al., 2009)'
_computing_structure_refinement 'ShelXL (Sheldrick, 2015)'
_computing_structure_solution 'SHELXT 2014/5 (Sheldrick, 2014)'
_diffrn_ambient_temperature 297.24(10)
_diffrn_measured_fraction_theta_full 0.970
_diffrn_measured_fraction_theta_max 0.970
_diffrn_measurement_details
;
List of Runs (angles in degrees, time in seconds):

  # Type    Start    End  Width  t~exp~   \w     \q     \k     \f   Frames
#--------------------------------------------------------------------------
  1  \w    -89.00 -10.00   0.50    0.50    --    0.00 -36.00 -90.17  158
  2  \w    -89.00 -60.00   0.50    0.50    --    0.00 -57.00 -30.00   58
  3  \w    -25.00   0.00   0.50    0.50    --    0.00  57.00 -90.00   50
  4  \w    -87.00 -31.00   0.50    0.50    --    0.00 -57.00  30.00  112
  5  \w    -52.00  28.00   0.50    0.50    --    0.00 -57.00 -30.00  160
  6  \w      5.00  66.00   0.50    0.50    --    0.00  57.00 -90.00  122
  7  \w    110.00 135.00   0.50    5.00    --  106.20 -45.00 150.00   50
  8  \w     73.00  99.00   0.50    5.00    --  106.20 -45.00 150.00   52
  9  \w    144.00 170.00   0.50    5.00    --  106.20  15.00  90.00   52
 10  \w     20.00  97.00   0.50    5.00    --  106.20 -82.00-120.00  154
 11  \w     19.00 142.00   0.50    5.00    --  106.20 -82.00  90.00  246
 12  \w     17.00  98.00   0.50    5.00    --  106.20 -30.00  90.00  162
 13  \w    103.00 134.00   0.50    5.00    --  106.20 -30.00  90.00   62
 14  \w     19.00 110.00   0.50    5.00    --  106.20 -61.00 -90.00  182
 15  \w     23.00  49.00   0.50    5.00    --  106.20 -45.00 150.00   52
 16  \w    123.00 196.00   0.50    5.00    --  106.20  30.00 -60.00  146
 17  \w     73.00 112.00   0.50    5.00    --  106.20  30.00 -60.00   78
 18  \w     90.00 135.00   0.50    5.00    --  106.20 -82.00   0.00   90
 19  \w     51.00 142.00   0.50    5.00    --  106.20 -82.00 -90.00  182
 20  \w     92.00 117.00   0.50    5.00    --  106.20  61.00 -60.00   50
 21  \w     58.00 117.00   0.50    5.00    --  106.20 -82.00 150.00  118
 22  \w     18.00  74.00   0.50    5.00    --  106.20 -30.00  60.00  112
 23  \w    111.00 140.00   0.50    5.00    --  106.20 -30.00  60.00   58
 24  \w     49.00  90.00   0.50    5.00    --  106.20 -82.00  30.00   82
 25  \w    103.00 129.00   0.50    5.00    --  106.20 -82.00  30.00   52
 26  \w     30.00 138.00   0.50    5.00    --  106.20 -30.00 -60.00  216
 27  \w     76.00 101.00   0.50    5.00    --  106.20 -77.00-180.00   50
 28  \w     76.00 106.00   0.50    5.00    --  106.20 -82.00  60.00   60
 29  \w     19.00 133.00   0.50    5.00    --  106.20  15.00  90.00  228
;
_diffrn_measurement_device 'four-circle diffractometer'
_diffrn_measurement_device_type 'XtaLAB AFC12 (RINC): Kappa dual home/near'
_diffrn_measurement_method '\w scans'
_diffrn_radiation_type CuK\a
_diffrn_radiation_wavelength 1.54184
_diffrn_reflns_av_R_equivalents 0.0570
_diffrn_reflns_av_unetI/netI 0.0659
_diffrn_reflns_Laue_measured_fraction_full 0.970
_diffrn_reflns_Laue_measured_fraction_max 0.970
_diffrn_reflns_limit_h_max 7
_diffrn_reflns_limit_h_min -8
_diffrn_reflns_limit_k_max 16
_diffrn_reflns_limit_k_min -16
_diffrn_reflns_limit_l_max 13
_diffrn_reflns_limit_l_min -18
_diffrn_reflns_number 12610
_diffrn_reflns_point_group_measured_fraction_full 0.970
_diffrn_reflns_point_group_measured_fraction_max 0.970
_diffrn_reflns_theta_full 63.999
_diffrn_reflns_theta_max 63.999
_diffrn_reflns_theta_min 3.003
_exptl_absorpt_coefficient_mu 1.680
_exptl_absorpt_correction_T_max 1.00000
_exptl_absorpt_correction_T_min 0.52843
_exptl_absorpt_correction_type multi-scan
_exptl_absorpt_process_details
;
CrysAlisPro 1.171.39.46e (Rigaku Oxford Diffraction, 2018)
Empirical absorption correction using spherical harmonics,
 implemented in SCALE3 ABSPACK scaling algorithm.
;
_exptl_crystal_colour colourless
_exptl_crystal_colour_primary colourless
_exptl_crystal_density_diffrn 1.442
_exptl_crystal_description block
_exptl_crystal_F_000 680
_exptl_crystal_size_max 0.15
_exptl_crystal_size_mid 0.08
_exptl_crystal_size_min 0.04
_refine_diff_density_max 0.256
_refine_diff_density_min -0.325
_refine_diff_density_rms 0.055
_refine_ls_extinction_coef 0.0019(4)
_refine_ls_extinction_expression Fc^*^=kFc[1+0.001xFc^2^\l^3^/sin(2\q)]^-1/4^
_refine_ls_extinction_method 'SHELXL-2016/6 (Sheldrick 2016)'
_refine_ls_goodness_of_fit_ref 1.099
_refine_ls_hydrogen_treatment constr
_refine_ls_matrix_type full
_refine_ls_number_parameters 439
_refine_ls_number_reflns 4849
_refine_ls_number_restraints 96
_refine_ls_restrained_S_all 1.101
_refine_ls_R_factor_all 0.0707
_refine_ls_R_factor_gt 0.0500
_refine_ls_shift/su_max 0.000
_refine_ls_shift/su_mean 0.000
_refine_ls_structure_factor_coef Fsqd
_refine_ls_weighting_details 'w=1/[\s^2^(Fo^2^)+(0.0886P)^2^+0.0253P] where P=(Fo^2^+2Fc^2^)/3'
_refine_ls_weighting_scheme calc
_refine_ls_wR_factor_gt 0.1317
_refine_ls_wR_factor_ref 0.1482
_reflns_Friedel_coverage 0.000
_reflns_number_gt 3764
_reflns_number_total 4849
_reflns_threshold_expression 'I > 2\s(I)'
_cod_data_source_file d3ce00473b2.cif
_cod_data_source_block 211006-tmz-len
_cod_depositor_comments 'Adding full bibliography for 7246889.cif.'
_cod_database_code 7246889
_shelx_shelxl_version_number 2016/6
_shelx_space_group_comment
;
The symmetry employed for this shelxl refinement is uniquely defined
by the following loop, which should always be used as a source of
symmetry information in preference to the above space-group names.
They are only intended as comments.
;
_olex2_refinement_description
;
1. Fixed Uiso
 At 1.2 times of:
  All C(H) groups, All C(H,H) groups, All N(H) groups, All N(H,H) groups
 At 1.5 times of:
  All C(H,H,H) groups, All O(H) groups
2. Restrained distances
 C3-C1B \\sim C3-C1A
 with sigma of 0.04
 C1B-C2B \\sim C1A-C2A
 with sigma of 0.02
 C3-C2B \\sim C3-C2A
 with sigma of 0.04
 C2B-C3 \\sim C3-C2A
 with sigma of 0.01
 C1B-C3 \\sim C3-C1A
 with sigma of 0.01
 C2A-C1A \\sim C1B-C2B
 with sigma of 0.01
3. Rigid bond restraints
 C3, C1B, C2B
 with sigma for 1-2 distances of 0.005 and sigma for 1-3 distances of 0.01
 C3, C2A, C1A
 with sigma for 1-2 distances of 0.005 and sigma for 1-3 distances of 0.01
4. Uiso/Uaniso restraints and constraints
C3 \\sim C1B \\sim C2B: within 2A with sigma of 0.01 and sigma for terminal
atoms of 0.02
C3 \\sim C2A \\sim C1A: within 2A with sigma of 0.01 and sigma for terminal
atoms of 0.02
Uanis(C3) \\sim Ueq, Uanis(C1B) \\sim Ueq, Uanis(C2B) \\sim Ueq: with sigma of
0.04 and sigma for terminal atoms of 0.06
Uanis(C3) \\sim Ueq, Uanis(C2A) \\sim Ueq, Uanis(C1A) \\sim Ueq: with sigma of
0.04 and sigma for terminal atoms of 0.06
5. Rigid body (RIGU) restrains
 C3, C1B, C2B
 with sigma for 1-2 distances of 0.0005 and sigma for 1-3 distances of 0.0005
 C3, C2A, C1A
 with sigma for 1-2 distances of 0.0005 and sigma for 1-3 distances of 0.0005
6. Others
 Sof(H3B)=Sof(C2A)=Sof(H2AA)=Sof(H2AB)=Sof(C1A)=Sof(H1AA)=Sof(H1AB)=1-FVAR(1)
 Sof(H3A)=Sof(C1B)=Sof(H1BA)=Sof(H1BB)=Sof(C2B)=Sof(H2BA)=Sof(H2BB)=FVAR(1)
7.a Ternary CH refined with riding coordinates:
 C3(H3A), C3(H3B)
7.b Secondary CH2 refined with riding coordinates:
 C1B(H1BA,H1BB), C2B(H2BA,H2BB), C2A(H2AA,H2AB), C1A(H1AA,H1AB)
7.c Aromatic/amide H refined with riding coordinates:
 N2(H2), N1(H1), C17(H17), C16(H16), C9(H9), C25(H25), C11(H11), C12(H12),
 C6(H6), C8(H8)
7.d X=CH2 refined with riding coordinates:
 N5(H5A,H5B), N4(H4A,H4B)
7.e Idealised Me refined as rotating group:
 C27(H27A,H27B,H27C), C21(H21A,H21B,H21C), C28(H28A,H28B,H28C)
7.f Idealised tetrahedral OH refined as rotating group:
 O7(H7)
;
_olex2_submission_special_instructions 'No special instructions were received'
_oxdiff_exptl_absorpt_empirical_details
;
Empirical correction (ABSPACK) includes:
- Absorption correction using spherical harmonics
- Frame scaling
;

loop_
_space_group_symop_operation_xyz
'x, y, z'
'-x, -y, -z'

loop_
_atom_site_label
_atom_site_type_symbol
_atom_site_fract_x
_atom_site_fract_y
_atom_site_fract_z
_atom_site_U_iso_or_equiv
_atom_site_adp_type
_atom_site_occupancy
_atom_site_site_symmetry_order
_atom_site_calc_flag
_atom_site_refinement_flags_posn
_atom_site_refinement_flags_adp
_atom_site_refinement_flags_occupancy
_atom_site_disorder_assembly
_atom_site_disorder_group
Cl1 Cl 0.19823(8) 1.02994(5) 0.34459(5) 0.0629(2) Uani 1 1 d . . . . .
O4 O 0.7486(3) 0.46218(11) 0.95105(10) 0.0509(4) Uani 1 1 d . . . . .
O2 O 0.6062(3) 0.80538(11) 0.58179(10) 0.0483(4) Uani 1 1 d . . . . .
O6 O 0.8973(3) 0.23388(12) 1.40129(12) 0.0558(4) Uani 1 1 d . . . . .
O3 O 0.6699(3) 0.77131(12) 0.88195(12) 0.0587(5) Uani 1 1 d . . . . .
O1 O 0.8161(3) 0.95470(12) 0.15124(12) 0.0589(5) Uani 1 1 d . . . . .
N7 N 0.8515(2) 0.40332(12) 1.33132(12) 0.0380(4) Uani 1 1 d . . . . .
N8 N 0.7926(3) 0.46925(13) 1.17645(13) 0.0424(4) Uani 1 1 d . . . . .
N10 N 0.8328(3) 0.30063(12) 1.25493(13) 0.0417(4) Uani 1 1 d . . . . .
O5 O 0.7310(3) 0.69619(12) 1.14335(13) 0.0647(5) Uani 1 1 d . . . . .
N2 N 0.5685(3) 1.03988(13) 0.21923(12) 0.0422(4) Uani 1 1 d . . . . .
H2 H 0.478034 1.088769 0.209227 0.051 Uiso 1 1 calc R . . . .
N3 N 0.6658(3) 0.49520(13) 0.65161(13) 0.0443(4) Uani 1 1 d . . . . .
N6 N 0.8479(3) 0.53940(14) 1.36359(13) 0.0434(4) Uani 1 1 d . . . . .
O7 O 1.1328(3) 0.68482(14) 0.37825(17) 0.0741(6) Uani 1 1 d . . . . .
H7 H 1.175765 0.638096 0.359575 0.111 Uiso 1 1 calc GR . . . .
N9 N 0.8016(3) 0.38039(13) 1.17683(13) 0.0443(4) Uani 1 1 d . . . . .
N1 N 0.6564(3) 1.09609(15) 0.06504(13) 0.0532(5) Uani 1 1 d . . . . .
H1 H 0.562936 1.142864 0.064334 0.064 Uiso 1 1 calc R . . . .
N5 N 0.8227(3) 0.73872(14) 1.24973(15) 0.0550(5) Uani 1 1 d . . . . .
H5A H 0.809270 0.801368 1.218834 0.066 Uiso 1 1 calc R . . . .
H5B H 0.860502 0.718598 1.301916 0.066 Uiso 1 1 calc R . . . .
N4 N 0.7342(3) 0.62754(15) 0.99137(13) 0.0561(6) Uani 1 1 d . . . . .
H4A H 0.735654 0.657792 1.028723 0.067 Uiso 1 1 calc R . . . .
H4B H 0.754926 0.563485 1.008423 0.067 Uiso 1 1 calc R . . . .
C15 C 0.6738(3) 0.54019(15) 0.71237(14) 0.0358(4) Uani 1 1 d . . . . .
C14 C 0.6547(3) 0.64487(14) 0.69027(14) 0.0334(4) Uani 1 1 d . . . . .
C5 C 0.5820(3) 0.98132(14) 0.31002(14) 0.0373(5) Uani 1 1 d . . . . .
C17 C 0.6658(3) 0.68453(14) 0.75759(14) 0.0341(4) Uani 1 1 d . . . . .
H17 H 0.652859 0.753446 0.742908 0.041 Uiso 1 1 calc R . . . .
C19 C 0.6952(3) 0.62495(15) 0.84418(14) 0.0352(4) Uani 1 1 d . . . . .
C24 C 0.8149(3) 0.48384(14) 1.25378(14) 0.0349(4) Uani 1 1 d . . . . .
C18 C 0.7159(3) 0.51903(15) 0.86530(14) 0.0380(5) Uani 1 1 d . . . . .
C13 C 0.6272(3) 0.70471(15) 0.60004(14) 0.0379(5) Uani 1 1 d . . . . .
C20 C 0.7001(3) 0.67925(15) 0.90812(14) 0.0397(5) Uani 1 1 d . . . . .
C16 C 0.7034(3) 0.47890(15) 0.80144(15) 0.0397(5) Uani 1 1 d . . . . .
H16 H 0.714486 0.409940 0.816901 0.048 Uiso 1 1 calc R . . . .
C23 C 0.8136(3) 0.56745(15) 1.27562(14) 0.0378(5) Uani 1 1 d . . . . .
C7 C 0.4194(3) 0.97019(15) 0.37523(15) 0.0384(5) Uani 1 1 d . . . . .
C26 C 0.8642(3) 0.30468(15) 1.33511(15) 0.0401(5) Uani 1 1 d . . . . .
C4 C 0.6883(3) 1.02526(15) 0.14509(15) 0.0418(5) Uani 1 1 d . . . . .
C9 C 0.4249(3) 0.91245(15) 0.46587(14) 0.0410(5) Uani 1 1 d . . . . .
H9 H 0.314147 0.905918 0.508429 0.049 Uiso 1 1 calc R . . . .
C25 C 0.8706(3) 0.44129(16) 1.39528(15) 0.0433(5) Uani 1 1 d . . . . .
H25 H 0.896190 0.403034 1.453520 0.052 Uiso 1 1 calc R . . . .
C22 C 0.7853(3) 0.67329(16) 1.21699(16) 0.0433(5) Uani 1 1 d . . . . .
C11 C 0.6214(3) 0.65901(17) 0.53903(15) 0.0463(5) Uani 1 1 d . . . . .
H11 H 0.604798 0.696305 0.479320 0.056 Uiso 1 1 calc R . . . .
C10 C 0.6008(3) 0.86509(15) 0.49047(15) 0.0422(5) Uani 1 1 d . . . . .
C12 C 0.6409(3) 0.55525(17) 0.56892(16) 0.0459(5) Uani 1 1 d . . . . .
H12 H 0.635920 0.525499 0.526714 0.055 Uiso 1 1 calc R . . . .
C6 C 0.7558(3) 0.93526(17) 0.33965(16) 0.0467(5) Uani 1 1 d . . . . .
H6 H 0.868082 0.943508 0.298139 0.056 Uiso 1 1 calc R . . . .
C8 C 0.7656(3) 0.87762(18) 0.42920(17) 0.0496(6) Uani 1 1 d . . . . .
H8 H 0.883266 0.847517 0.447770 0.059 Uiso 1 1 calc R . . . .
C27 C 0.8357(4) 0.20415(17) 1.2444(2) 0.0577(7) Uani 1 1 d . . . . .
H27A H 0.734685 0.207853 1.211648 0.087 Uiso 1 1 calc GR . . . .
H27B H 0.817366 0.153829 1.303245 0.087 Uiso 1 1 calc GR . . . .
H27C H 0.956791 0.187395 1.211380 0.087 Uiso 1 1 calc GR . . . .
C21 C 0.7855(4) 0.35570(17) 0.97218(18) 0.0593(7) Uani 1 1 d . . . . .
H21A H 0.893955 0.339856 0.931228 0.089 Uiso 1 1 calc GR . . . .
H21B H 0.675322 0.331364 0.965916 0.089 Uiso 1 1 calc GR . . . .
H21C H 0.811968 0.324857 1.033488 0.089 Uiso 1 1 calc GR . . . .
C3 C 0.7744(4) 1.0953(2) -0.01876(17) 0.0582(6) Uani 1 1 d D U . . .
H3A H 0.904653 1.112064 -0.027442 0.070 Uiso 0.402(14) 1 calc R . P A 1
H3B H 0.912639 1.085142 -0.017477 0.070 Uiso 0.598(14) 1 calc R . P A 2
C28 C 1.2718(5) 0.7492(3) 0.3557(2) 0.0796(9) Uani 1 1 d . . . . .
H28A H 1.271209 0.770761 0.406026 0.119 Uiso 1 1 calc GR . . . .
H28B H 1.244211 0.806121 0.303639 0.119 Uiso 1 1 calc GR . . . .
H28C H 1.395569 0.714899 0.341900 0.119 Uiso 1 1 calc GR . . . .
C1B C 0.6821(18) 1.1281(11) -0.1023(6) 0.078(2) Uani 0.402(14) 1 d D U P A 1
H1BA H 0.754242 1.164749 -0.159378 0.093 Uiso 0.402(14) 1 calc R . P A 1
H1BB H 0.544928 1.148114 -0.096373 0.093 Uiso 0.402(14) 1 calc R . P A 1
C2B C 0.7515(14) 1.0202(8) -0.0587(8) 0.0618(18) Uani 0.402(14) 1 d D U P A 1
H2BA H 0.656199 0.975060 -0.026471 0.074 Uiso 0.402(14) 1 calc R . P A 1
H2BB H 0.865494 0.991693 -0.089470 0.074 Uiso 0.402(14) 1 calc R . P A 1
C2A C 0.7144(13) 1.0593(7) -0.0842(4) 0.0709(16) Uani 0.598(14) 1 d D U P A 2
H2AA H 0.592146 1.033110 -0.067663 0.085 Uiso 0.598(14) 1 calc R . P A 2
H2AB H 0.813110 1.026717 -0.119115 0.085 Uiso 0.598(14) 1 calc R . P A 2
C1A C 0.7122(9) 1.1681(5) -0.1045(3) 0.0613(14) Uani 0.598(14) 1 d D U P A 2
H1AA H 0.588706 1.208057 -0.100251 0.074 Uiso 0.598(14) 1 calc R . P A 2
H1AB H 0.809705 1.201663 -0.151712 0.074 Uiso 0.598(14) 1 calc R . P A 2

loop_
_atom_site_aniso_label
_atom_site_aniso_U_11
_atom_site_aniso_U_22
_atom_site_aniso_U_33
_atom_site_aniso_U_23
_atom_site_aniso_U_13
_atom_site_aniso_U_12
Cl1 0.0469(4) 0.0672(4) 0.0570(4) -0.0021(3) -0.0184(3) 0.0095(3)
O4 0.0778(11) 0.0358(8) 0.0334(8) -0.0050(6) -0.0196(8) 0.0063(7)
O2 0.0760(11) 0.0349(8) 0.0323(8) -0.0086(6) -0.0229(8) 0.0083(7)
O6 0.0710(11) 0.0391(9) 0.0481(10) -0.0008(7) -0.0196(9) -0.0009(7)
O3 0.0962(13) 0.0391(9) 0.0416(9) -0.0162(7) -0.0259(9) 0.0126(8)
O1 0.0697(11) 0.0439(9) 0.0456(9) -0.0066(7) -0.0056(9) 0.0151(8)
N7 0.0408(9) 0.0348(9) 0.0359(9) -0.0079(7) -0.0120(8) 0.0003(7)
N8 0.0532(11) 0.0362(9) 0.0368(10) -0.0108(8) -0.0158(9) 0.0037(8)
N10 0.0454(10) 0.0321(9) 0.0456(10) -0.0103(8) -0.0140(9) 0.0026(7)
O5 0.1046(15) 0.0429(9) 0.0496(10) -0.0159(8) -0.0381(11) 0.0137(9)
N2 0.0513(10) 0.0347(9) 0.0318(9) -0.0038(7) -0.0122(9) 0.0075(7)
N3 0.0544(11) 0.0395(10) 0.0421(10) -0.0161(8) -0.0133(9) -0.0014(8)
N6 0.0506(10) 0.0451(10) 0.0350(9) -0.0157(8) -0.0070(9) -0.0013(8)
O7 0.0878(14) 0.0511(11) 0.0937(16) -0.0329(11) -0.0314(12) 0.0038(9)
N9 0.0555(11) 0.0360(9) 0.0410(10) -0.0109(8) -0.0172(9) 0.0028(8)
N1 0.0703(13) 0.0422(11) 0.0340(10) -0.0037(8) -0.0089(10) 0.0077(9)
N5 0.0827(14) 0.0348(10) 0.0498(12) -0.0118(9) -0.0234(11) -0.0027(9)
N4 0.0896(15) 0.0448(11) 0.0368(10) -0.0131(9) -0.0295(11) 0.0056(10)
C15 0.0339(10) 0.0385(11) 0.0350(11) -0.0142(9) -0.0081(9) 0.0025(8)
C14 0.0331(10) 0.0355(10) 0.0290(10) -0.0097(8) -0.0085(8) 0.0036(8)
C5 0.0479(12) 0.0300(10) 0.0332(11) -0.0071(8) -0.0143(10) -0.0006(8)
C17 0.0370(10) 0.0321(10) 0.0305(10) -0.0095(8) -0.0102(9) 0.0063(8)
C19 0.0344(10) 0.0379(11) 0.0309(10) -0.0106(9) -0.0100(9) 0.0054(8)
C24 0.0362(10) 0.0335(10) 0.0309(10) -0.0069(8) -0.0092(9) 0.0027(8)
C18 0.0403(11) 0.0356(11) 0.0315(10) -0.0040(9) -0.0127(9) 0.0044(8)
C13 0.0440(11) 0.0356(11) 0.0324(11) -0.0103(9) -0.0123(9) 0.0045(8)
C20 0.0446(11) 0.0384(12) 0.0334(11) -0.0106(9) -0.0125(10) 0.0058(9)
C16 0.0447(11) 0.0331(10) 0.0380(11) -0.0091(9) -0.0104(10) 0.0018(8)
C23 0.0393(11) 0.0355(11) 0.0359(11) -0.0102(9) -0.0105(9) 0.0036(8)
C7 0.0446(11) 0.0319(10) 0.0364(11) -0.0079(9) -0.0140(10) 0.0025(8)
C26 0.0378(11) 0.0362(11) 0.0415(12) -0.0078(10) -0.0100(10) 0.0010(8)
C4 0.0525(13) 0.0337(11) 0.0338(11) -0.0061(9) -0.0066(10) -0.0029(9)
C9 0.0525(13) 0.0335(11) 0.0328(11) -0.0075(9) -0.0080(10) -0.0008(9)
C25 0.0487(12) 0.0446(12) 0.0332(11) -0.0098(9) -0.0101(10) -0.0001(9)
C22 0.0506(12) 0.0362(11) 0.0415(12) -0.0139(9) -0.0124(11) 0.0062(9)
C11 0.0591(14) 0.0478(13) 0.0328(11) -0.0130(10) -0.0180(11) 0.0028(10)
C10 0.0615(14) 0.0318(10) 0.0329(11) -0.0072(9) -0.0209(11) 0.0030(9)
C12 0.0546(13) 0.0497(13) 0.0403(12) -0.0234(10) -0.0118(11) -0.0009(10)
C6 0.0475(12) 0.0464(13) 0.0410(12) -0.0083(10) -0.0115(11) -0.0007(10)
C8 0.0495(13) 0.0488(13) 0.0461(13) -0.0085(10) -0.0219(12) 0.0054(10)
C27 0.0723(16) 0.0343(12) 0.0690(17) -0.0180(12) -0.0242(14) 0.0037(10)
C21 0.0897(19) 0.0344(12) 0.0443(13) -0.0027(10) -0.0232(14) 0.0085(11)
C3 0.0696(16) 0.0578(14) 0.0361(11) -0.0079(10) -0.0062(11) 0.0010(11)
C28 0.091(2) 0.080(2) 0.077(2) -0.0298(18) -0.0224(18) -0.0145(17)
C1B 0.093(5) 0.079(4) 0.044(2) -0.008(3) -0.022(3) 0.019(4)
C2B 0.068(4) 0.071(3) 0.041(4) -0.018(3) -0.017(3) 0.011(3)
C2A 0.104(4) 0.064(3) 0.039(2) -0.012(2) -0.001(2) -0.018(3)
C1A 0.079(3) 0.060(3) 0.0394(17) -0.0058(16) -0.0148(18) -0.0096(19)

loop_
_atom_type_symbol
_atom_type_description
_atom_type_scat_dispersion_real
_atom_type_scat_dispersion_imag
_atom_type_scat_source
C C 0.0181 0.0091 'International Tables Vol C Tables 4.2.6.8 and 6.1.1.4'
H H 0.0000 0.0000 'International Tables Vol C Tables 4.2.6.8 and 6.1.1.4'
Cl Cl 0.3639 0.7018 'International Tables Vol C Tables 4.2.6.8 and 6.1.1.4'
N N 0.0311 0.0180 'International Tables Vol C Tables 4.2.6.8 and 6.1.1.4'
O O 0.0492 0.0322 'International Tables Vol C Tables 4.2.6.8 and 6.1.1.4'

loop_
_geom_angle_atom_site_label_1
_geom_angle_atom_site_label_2
_geom_angle_atom_site_label_3
_geom_angle
_geom_angle_site_symmetry_1
_geom_angle_site_symmetry_3
_geom_angle_publ_flag
C18 O4 C21 117.84(17) . . ?
C13 O2 C10 116.19(16) . . ?
C24 N7 C26 122.35(17) . . ?
C25 N7 C24 107.21(16) . . ?
C25 N7 C26 130.44(18) . . ?
N9 N8 C24 118.98(18) . . ?
N9 N10 C27 112.84(18) . . ?
C26 N10 N9 127.08(17) . . ?
C26 N10 C27 120.06(19) . . ?
C5 N2 H2 117.4 . . ?
C4 N2 H2 117.4 . . ?
C4 N2 C5 125.12(18) . . ?
C12 N3 C15 116.13(18) . . ?
C25 N6 C23 107.01(17) . . ?
C28 O7 H7 109.5 . . ?
N8 N9 N10 119.80(17) . . ?
C4 N1 H1 119.2 . . ?
C4 N1 C3 121.7(2) . . ?
C3 N1 H1 119.2 . . ?
H5A N5 H5B 120.0 . . ?
C22 N5 H5A 120.0 . . ?
C22 N5 H5B 120.0 . . ?
H4A N4 H4B 120.0 . . ?
C20 N4 H4A 120.0 . . ?
C20 N4 H4B 120.0 . . ?
N3 C15 C14 123.10(19) . . ?
N3 C15 C16 118.19(18) . . ?
C16 C15 C14 118.71(18) . . ?
C15 C14 C13 117.56(18) . . ?
C17 C14 C15 119.01(18) . . ?
C17 C14 C13 123.42(18) . . ?
C7 C5 N2 120.38(18) . . ?
C7 C5 C6 117.1(2) . . ?
C6 C5 N2 122.5(2) . . ?
C14 C17 H17 118.8 . . ?
C19 C17 C14 122.32(18) . . ?
C19 C17 H17 118.8 . . ?
C17 C19 C18 118.00(18) . . ?
C17 C19 C20 115.55(17) . . ?
C18 C19 C20 126.45(18) . . ?
N8 C24 N7 120.95(17) . . ?
N8 C24 C23 133.49(19) . . ?
C23 C24 N7 105.54(17) . . ?
O4 C18 C19 116.52(18) . . ?
O4 C18 C16 122.77(18) . . ?
C16 C18 C19 120.71(18) . . ?
O2 C13 C14 115.79(17) . . ?
O2 C13 C11 125.15(19) . . ?
C11 C13 C14 119.05(19) . . ?
O3 C20 N4 121.27(19) . . ?
O3 C20 C19 119.49(18) . . ?
N4 C20 C19 119.24(18) . . ?
C15 C16 H16 119.4 . . ?
C18 C16 C15 121.24(18) . . ?
C18 C16 H16 119.4 . . ?
N6 C23 C22 122.49(18) . . ?
C24 C23 N6 109.41(18) . . ?
C24 C23 C22 128.08(19) . . ?
C5 C7 Cl1 119.90(16) . . ?
C5 C7 C9 122.63(19) . . ?
C9 C7 Cl1 117.48(17) . . ?
O6 C26 N7 123.4(2) . . ?
O6 C26 N10 125.8(2) . . ?
N10 C26 N7 110.76(17) . . ?
O1 C4 N2 122.9(2) . . ?
O1 C4 N1 122.9(2) . . ?
N1 C4 N2 114.22(19) . . ?
C7 C9 H9 121.2 . . ?
C10 C9 C7 117.6(2) . . ?
C10 C9 H9 121.2 . . ?
N7 C25 H25 124.6 . . ?
N6 C25 N7 110.83(18) . . ?
N6 C25 H25 124.6 . . ?
O5 C22 N5 123.8(2) . . ?
O5 C22 C23 120.69(19) . . ?
N5 C22 C23 115.5(2) . . ?
C13 C11 H11 120.9 . . ?
C13 C11 C12 118.1(2) . . ?
C12 C11 H11 120.9 . . ?
C9 C10 O2 117.7(2) . . ?
C8 C10 O2 120.68(19) . . ?
C8 C10 C9 121.6(2) . . ?
N3 C12 C11 126.01(19) . . ?
N3 C12 H12 117.0 . . ?
C11 C12 H12 117.0 . . ?
C5 C6 H6 119.2 . . ?
C8 C6 C5 121.5(2) . . ?
C8 C6 H6 119.2 . . ?
C10 C8 C6 119.5(2) . . ?
C10 C8 H8 120.3 . . ?
C6 C8 H8 120.3 . . ?
N10 C27 H27A 109.5 . . ?
N10 C27 H27B 109.5 . . ?
N10 C27 H27C 109.5 . . ?
H27A C27 H27B 109.5 . . ?
H27A C27 H27C 109.5 . . ?
H27B C27 H27C 109.5 . . ?
O4 C21 H21A 109.5 . . ?
O4 C21 H21B 109.5 . . ?
O4 C21 H21C 109.5 . . ?
H21A C21 H21B 109.5 . . ?
H21A C21 H21C 109.5 . . ?
H21B C21 H21C 109.5 . . ?
N1 C3 H3A 116.1 . . ?
N1 C3 H3B 115.1 . . ?
N1 C3 C1B 118.4(5) . . ?
N1 C3 C2B 118.4(5) . . ?
N1 C3 C2A 122.7(4) . . ?
N1 C3 C1A 117.6(3) . . ?
C1B C3 H3A 116.1 . . ?
C2B C3 H3A 116.1 . . ?
C2B C3 C1B 60.3(4) . . ?
C2A C3 H3B 115.1 . . ?
C2A C3 C1A 60.0(3) . . ?
C1A C3 H3B 115.1 . . ?
O7 C28 H28A 109.5 . . ?
O7 C28 H28B 109.5 . . ?
O7 C28 H28C 109.5 . . ?
H28A C28 H28B 109.5 . . ?
H28A C28 H28C 109.5 . . ?
H28B C28 H28C 109.5 . . ?
C3 C1B H1BA 117.8 . . ?
C3 C1B H1BB 117.8 . . ?
C3 C1B C2B 59.8(4) . . ?
H1BA C1B H1BB 114.9 . . ?
C2B C1B H1BA 117.8 . . ?
C2B C1B H1BB 117.8 . . ?
C3 C2B C1B 59.9(4) . . ?
C3 C2B H2BA 117.8 . . ?
C3 C2B H2BB 117.8 . . ?
C1B C2B H2BA 117.8 . . ?
C1B C2B H2BB 117.8 . . ?
H2BA C2B H2BB 114.9 . . ?
C3 C2A H2AA 117.8 . . ?
C3 C2A H2AB 117.8 . . ?
C3 C2A C1A 60.1(3) . . ?
H2AA C2A H2AB 114.9 . . ?
C1A C2A H2AA 117.8 . . ?
C1A C2A H2AB 117.8 . . ?
C3 C1A H1AA 117.8 . . ?
C3 C1A H1AB 117.8 . . ?
C2A C1A C3 59.9(3) . . ?
C2A C1A H1AA 117.8 . . ?
C2A C1A H1AB 117.8 . . ?
H1AA C1A H1AB 114.9 . . ?

loop_
_geom_bond_atom_site_label_1
_geom_bond_atom_site_label_2
_geom_bond_distance
_geom_bond_site_symmetry_2
_geom_bond_publ_flag
Cl1 C7 1.737(2) . ?
O4 C18 1.361(2) . ?
O4 C21 1.439(3) . ?
O2 C13 1.365(3) . ?
O2 C10 1.405(3) . ?
O6 C26 1.206(3) . ?
O3 C20 1.235(3) . ?
O1 C4 1.230(3) . ?
N7 C24 1.392(3) . ?
N7 C26 1.394(3) . ?
N7 C25 1.361(3) . ?
N8 N9 1.274(2) . ?
N8 C24 1.369(3) . ?
N10 N9 1.385(3) . ?
N10 C26 1.366(3) . ?
N10 C27 1.462(3) . ?
O5 C22 1.225(3) . ?
N2 H2 0.8600 . ?
N2 C5 1.403(3) . ?
N2 C4 1.373(3) . ?
N3 C15 1.364(3) . ?
N3 C12 1.319(3) . ?
N6 C23 1.374(3) . ?
N6 C25 1.315(3) . ?
O7 H7 0.8200 . ?
O7 C28 1.397(4) . ?
N1 H1 0.8600 . ?
N1 C4 1.350(3) . ?
N1 C3 1.433(3) . ?
N5 H5A 0.8600 . ?
N5 H5B 0.8600 . ?
N5 C22 1.323(3) . ?
N4 H4A 0.8600 . ?
N4 H4B 0.8600 . ?
N4 C20 1.316(3) . ?
C15 C14 1.413(3) . ?
C15 C16 1.413(3) . ?
C14 C17 1.409(3) . ?
C14 C13 1.420(3) . ?
C5 C7 1.388(3) . ?
C5 C6 1.390(3) . ?
C17 H17 0.9300 . ?
C17 C19 1.375(3) . ?
C19 C18 1.432(3) . ?
C19 C20 1.504(3) . ?
C24 C23 1.373(3) . ?
C18 C16 1.366(3) . ?
C13 C11 1.370(3) . ?
C16 H16 0.9300 . ?
C23 C22 1.481(3) . ?
C7 C9 1.390(3) . ?
C9 H9 0.9300 . ?
C9 C10 1.382(3) . ?
C25 H25 0.9300 . ?
C11 H11 0.9300 . ?
C11 C12 1.392(3) . ?
C10 C8 1.368(4) . ?
C12 H12 0.9300 . ?
C6 H6 0.9300 . ?
C6 C8 1.379(3) . ?
C8 H8 0.9300 . ?
C27 H27A 0.9600 . ?
C27 H27B 0.9600 . ?
C27 H27C 0.9600 . ?
C21 H21A 0.9600 . ?
C21 H21B 0.9600 . ?
C21 H21C 0.9600 . ?
C3 H3A 0.9800 . ?
C3 H3B 0.9800 . ?
C3 C1B 1.492(7) . ?
C3 C2B 1.490(7) . ?
C3 C2A 1.486(6) . ?
C3 C1A 1.489(5) . ?
C28 H28A 0.9600 . ?
C28 H28B 0.9600 . ?
C28 H28C 0.9600 . ?
C1B H1BA 0.9700 . ?
C1B H1BB 0.9700 . ?
C1B C2B 1.497(8) . ?
C2B H2BA 0.9700 . ?
C2B H2BB 0.9700 . ?
C2A H2AA 0.9700 . ?
C2A H2AB 0.9700 . ?
C2A C1A 1.487(7) . ?
C1A H1AA 0.9700 . ?
C1A H1AB 0.9700 . ?

loop_
_geom_hbond_atom_site_label_D
_geom_hbond_atom_site_label_H
_geom_hbond_atom_site_label_A
_geom_hbond_distance_DH
_geom_hbond_distance_HA
_geom_hbond_distance_DA
_geom_hbond_angle_DHA
_geom_hbond_site_symmetry_A
N2 H2 O3 0.86 2.25 3.037(2) 152.4 2_676
O7 H7 N3 0.82 2.10 2.887(3) 161.1 2_766
N5 H5A O1 0.86 2.09 2.946(3) 170.8 1_556
N5 H5B O7 0.86 2.39 3.137(3) 144.7 1_556
N4 H4A O5 0.86 2.09 2.928(3) 165.7 .
N4 H4B O4 0.86 2.00 2.673(2) 134.4 .
N4 H4B N8 0.86 2.58 3.069(3) 117.3 .
C9 H9 O6 0.93 2.57 3.304(3) 135.8 2_667
C12 H12 N6 0.93 2.69 3.381(3) 131.3 1_554
C6 H6 O1 0.93 2.39 2.865(3) 111.4 .
C21 H21C N9 0.96 2.67 3.437(3) 137.5 .

loop_
_geom_torsion_atom_site_label_1
_geom_torsion_atom_site_label_2
_geom_torsion_atom_site_label_3
_geom_torsion_atom_site_label_4
_geom_torsion
_geom_torsion_site_symmetry_1
_geom_torsion_site_symmetry_2
_geom_torsion_site_symmetry_3
_geom_torsion_site_symmetry_4
_geom_torsion_publ_flag
Cl1 C7 C9 C10 -179.80(15) . . . . ?
O4 C18 C16 C15 -178.45(19) . . . . ?
O2 C13 C11 C12 -178.5(2) . . . . ?
O2 C10 C8 C6 178.90(19) . . . . ?
N7 C24 C23 N6 -0.1(2) . . . . ?
N7 C24 C23 C22 178.6(2) . . . . ?
N8 C24 C23 N6 -178.6(2) . . . . ?
N8 C24 C23 C22 0.1(4) . . . . ?
N2 C5 C7 Cl1 -0.6(3) . . . . ?
N2 C5 C7 C9 179.50(18) . . . . ?
N2 C5 C6 C8 -179.7(2) . . . . ?
N3 C15 C14 C17 -179.72(19) . . . . ?
N3 C15 C14 C13 -0.4(3) . . . . ?
N3 C15 C16 C18 179.0(2) . . . . ?
N6 C23 C22 O5 -170.6(2) . . . . ?
N6 C23 C22 N5 9.5(3) . . . . ?
N9 N8 C24 N7 1.6(3) . . . . ?
N9 N8 C24 C23 179.9(2) . . . . ?
N9 N10 C26 O6 -177.4(2) . . . . ?
N9 N10 C26 N7 3.0(3) . . . . ?
N1 C3 C1B C2B -108.3(6) . . . . ?
N1 C3 C2B C1B 108.3(6) . . . . ?
N1 C3 C2A C1A 105.4(4) . . . . ?
N1 C3 C1A C2A -113.7(4) . . . . ?
C15 N3 C12 C11 -0.4(3) . . . . ?
C15 C14 C17 C19 0.2(3) . . . . ?
C15 C14 C13 O2 178.97(18) . . . . ?
C15 C14 C13 C11 -0.3(3) . . . . ?
C14 C15 C16 C18 -0.8(3) . . . . ?
C14 C17 C19 C18 0.4(3) . . . . ?
C14 C17 C19 C20 -179.03(18) . . . . ?
C14 C13 C11 C12 0.6(3) . . . . ?
C5 N2 C4 O1 3.8(3) . . . . ?
C5 N2 C4 N1 -174.89(18) . . . . ?
C5 C7 C9 C10 0.1(3) . . . . ?
C5 C6 C8 C10 0.1(3) . . . . ?
C17 C14 C13 O2 -1.8(3) . . . . ?
C17 C14 C13 C11 179.0(2) . . . . ?
C17 C19 C18 O4 178.71(18) . . . . ?
C17 C19 C18 C16 -1.1(3) . . . . ?
C17 C19 C20 O3 3.2(3) . . . . ?
C17 C19 C20 N4 -177.7(2) . . . . ?
C19 C18 C16 C15 1.4(3) . . . . ?
C24 N7 C26 O6 179.36(19) . . . . ?
C24 N7 C26 N10 -1.1(3) . . . . ?
C24 N7 C25 N6 0.2(2) . . . . ?
C24 N8 N9 N10 0.2(3) . . . . ?
C24 C23 C22 O5 10.9(4) . . . . ?
C24 C23 C22 N5 -169.0(2) . . . . ?
C18 C19 C20 O3 -176.1(2) . . . . ?
C18 C19 C20 N4 3.0(3) . . . . ?
C13 O2 C10 C9 104.2(2) . . . . ?
C13 O2 C10 C8 -77.6(3) . . . . ?
C13 C14 C17 C19 -179.08(19) . . . . ?
C13 C11 C12 N3 -0.3(4) . . . . ?
C20 C19 C18 O4 -2.0(3) . . . . ?
C20 C19 C18 C16 178.2(2) . . . . ?
C16 C15 C14 C17 0.1(3) . . . . ?
C16 C15 C14 C13 179.34(18) . . . . ?
C23 N6 C25 N7 -0.3(2) . . . . ?
C7 C5 C6 C8 2.6(3) . . . . ?
C7 C9 C10 O2 -179.00(17) . . . . ?
C7 C9 C10 C8 2.8(3) . . . . ?
C26 N7 C24 N8 -1.1(3) . . . . ?
C26 N7 C24 C23 -179.83(18) . . . . ?
C26 N7 C25 N6 179.9(2) . . . . ?
C26 N10 N9 N8 -2.8(3) . . . . ?
C4 N2 C5 C7 -151.0(2) . . . . ?
C4 N2 C5 C6 31.4(3) . . . . ?
C4 N1 C3 C1B 143.6(7) . . . . ?
C4 N1 C3 C2B 74.0(6) . . . . ?
C4 N1 C3 C2A 101.4(5) . . . . ?
C4 N1 C3 C1A 171.8(4) . . . . ?
C9 C10 C8 C6 -3.0(3) . . . . ?
C25 N7 C24 N8 178.63(19) . . . . ?
C25 N7 C24 C23 -0.1(2) . . . . ?
C25 N7 C26 O6 -0.3(4) . . . . ?
C25 N7 C26 N10 179.3(2) . . . . ?
C25 N6 C23 C24 0.2(2) . . . . ?
C25 N6 C23 C22 -178.5(2) . . . . ?
C10 O2 C13 C14 172.99(17) . . . . ?
C10 O2 C13 C11 -7.8(3) . . . . ?
C12 N3 C15 C14 0.7(3) . . . . ?
C12 N3 C15 C16 -179.04(19) . . . . ?
C6 C5 C7 Cl1 177.17(16) . . . . ?
C6 C5 C7 C9 -2.8(3) . . . . ?
C27 N10 N9 N8 179.0(2) . . . . ?
C27 N10 C26 O6 0.8(3) . . . . ?
C27 N10 C26 N7 -178.8(2) . . . . ?
C21 O4 C18 C19 -175.1(2) . . . . ?
C21 O4 C18 C16 4.8(3) . . . . ?
C3 N1 C4 O1 -1.9(3) . . . . ?
C3 N1 C4 N2 176.8(2) . . . . ?
